data_9009089
loop_
_publ_author_name
'Wyckoff, R. W. G.'

_publ_section_title
;
 Second edition. Interscience Publishers, New York, New York
;
_journal_name_full 'Crystal Structures'
_journal_page_first 239
_journal_page_last 444
_journal_volume 1
_journal_year 1963
_chemical_formula_structural VO2
_chemical_formula_sum 'O2 V'
_space_group_IT_number 14
_symmetry_space_group_name_Hall '-P 2ybc'
_symmetry_space_group_name_H-M 'P 1 21/c 1'
_cell_angle_alpha 90
_cell_angle_beta 122.60
_cell_angle_gamma 90
_cell_length_a 5.743
_cell_length_b 4.517
_cell_length_c 5.375
_cell_formula_units_Z 4
_cell_volume 117.466
_database_code_amcsd 0011768
_exptl_crystal_density_diffrn 4.690
_cod_original_formula_sum 'V O2'
_cod_database_code 9009089
_amcsd_formula_title VO2

loop_
_space_group_symop_operation_xyz
x,y,z
x,1/2-y,1/2+z
-x,1/2+y,1/2-z
-x,-y,-z

loop_
_atom_site_label
_atom_site_fract_x
_atom_site_fract_y
_atom_site_fract_z
V 0.24200 0.97500 0.02500
O1 0.10000 0.21000 0.20000
O2 0.39000 0.69000 0.29000

loop_
_cod_related_entry_id
_cod_related_entry_database
_cod_related_entry_code
1 ChemSpider 7969460
2 AMCSD 0011768
